data_4345910
loop_
_publ_author_name
'Schneider, Leon'
'Sivchik, Vasily'
'Chung, Kun-You'
'Chen, Yi-Ting'
'Karttunen, Antti J.'
'Chou, Pi-Tai'
'Koshevoy, Igor O.'

_publ_section_title
;
 Cyclometalated Platinum(II) Cyanometallates: Luminescent Blocks for
 Coordination Self-Assembly.
;
_journal_name_full 'Inorganic chemistry'
_journal_paper_doi 10.1021/acs.inorgchem.7b00006
_journal_year 2017
_chemical_formula_moiety 'C98 H76 Cu2 N6 P4 Pt2'
_chemical_formula_sum 'C98 H76 Cu2 N6 P4 Pt2'
_chemical_formula_weight 1978.78
_space_group_crystal_system triclinic
_space_group_IT_number 2
_space_group_name_Hall '-P 1'
_space_group_name_H-M_alt 'P -1'
_symmetry_space_group_name_Hall '-P 1'
_symmetry_space_group_name_H-M 'P -1'
_atom_sites_solution_hydrogens geom
_audit_creation_method SHELXL-2014/7
_cell_angle_alpha 98.9770(10)
_cell_angle_beta 99.1600(10)
_cell_angle_gamma 114.7450(10)
_cell_formula_units_Z 1
_cell_length_a 11.4119(3)
_cell_length_b 12.5448(3)
_cell_length_c 16.9820(4)
_cell_measurement_reflns_used 9653
_cell_measurement_temperature 150(2)
_cell_measurement_theta_max 32.30
_cell_measurement_theta_min 2.36
_cell_volume 2111.47(9)
_computing_cell_refinement 'SAINT (Bruker AXS, 2009)'
_computing_data_collection 'APEX2 (Bruker AXS, 2010)'
_computing_data_reduction 'SAINT (Bruker AXS, 2009)'
_computing_molecular_graphics 'Diamond v.4.03 (Brandenburg, 2014)'
_computing_publication_material 'SHELXL-2014 (Sheldrick, 2014)'
_computing_structure_refinement 'SHELXL-2014/7 (Sheldrick, 2014)'
_computing_structure_solution 'SHELXS-2014 (Sheldrick, 2014)'
_diffrn_ambient_temperature 150(2)
_diffrn_detector_area_resol_mean 16
_diffrn_measured_fraction_theta_full 1.000
_diffrn_measured_fraction_theta_max 0.998
_diffrn_measurement_device '62mm x 62mm CCD camera on three-circle goniostat'
_diffrn_measurement_device_type 'Bruker SMART APEX II CCD'
_diffrn_measurement_method '\f scans and \w scans'
_diffrn_radiation_monochromator 'flat graphite crystal'
_diffrn_radiation_type MoK\a
_diffrn_radiation_wavelength 0.71073
_diffrn_reflns_av_R_equivalents 0.0324
_diffrn_reflns_av_unetI/netI 0.0263
_diffrn_reflns_Laue_measured_fraction_full 1.000
_diffrn_reflns_Laue_measured_fraction_max 0.998
_diffrn_reflns_limit_h_max 18
_diffrn_reflns_limit_h_min -18
_diffrn_reflns_limit_k_max 20
_diffrn_reflns_limit_k_min -20
_diffrn_reflns_limit_l_max 27
_diffrn_reflns_limit_l_min -27
_diffrn_reflns_number 109141
_diffrn_reflns_point_group_measured_fraction_full 1.000
_diffrn_reflns_point_group_measured_fraction_max 0.998
_diffrn_reflns_theta_full 25.242
_diffrn_reflns_theta_max 34.996
_diffrn_reflns_theta_min 1.254
_exptl_absorpt_coefficient_mu 3.926
_exptl_absorpt_correction_T_max 0.568
_exptl_absorpt_correction_T_min 0.255
_exptl_absorpt_correction_type numerical
_exptl_absorpt_process_details 'SADABS (Sheldrick, 2008)'
_exptl_crystal_colour green
_exptl_crystal_density_diffrn 1.556
_exptl_crystal_description block
_exptl_crystal_F_000 980
_exptl_crystal_size_max 0.370
_exptl_crystal_size_mid 0.324
_exptl_crystal_size_min 0.144
_refine_diff_density_max 1.686
_refine_diff_density_min -1.097
_refine_diff_density_rms 0.093
_refine_ls_extinction_method none
_refine_ls_goodness_of_fit_ref 1.031
_refine_ls_hydrogen_treatment constr
_refine_ls_matrix_type full
_refine_ls_number_parameters 579
_refine_ls_number_reflns 18586
_refine_ls_number_restraints 36
_refine_ls_restrained_S_all 1.033
_refine_ls_R_factor_all 0.0338
_refine_ls_R_factor_gt 0.0247
_refine_ls_shift/su_max 0.001
_refine_ls_shift/su_mean 0.000
_refine_ls_structure_factor_coef Fsqd
_refine_ls_weighting_details 'w=1/[\s^2^(Fo^2^)+(0.0243P)^2^+0.6480P] where P=(Fo^2^+2Fc^2^)/3'
_refine_ls_weighting_scheme calc
_refine_ls_wR_factor_gt 0.0496
_refine_ls_wR_factor_ref 0.0521
_reflns_Friedel_coverage 0.000
_reflns_number_gt 16180
_reflns_number_total 18586
_reflns_threshold_expression 'I > 2\s(I)'
_cod_data_source_file ic7b00006_si_003.cif
_cod_data_source_block 1
_cod_original_cell_volume 2111.46(9)
_cod_database_code 4345910
_shelx_shelxl_version_number 2014/7
_shelx_space_group_comment
;
The symmetry employed for this shelxl refinement is uniquely defined
by the following loop, which should always be used as a source of
symmetry information in preference to the above space-group names.
They are only intended as comments.
;
_shelx_estimated_absorpt_t_min 0.324
_shelx_estimated_absorpt_t_max 0.602

loop_
_space_group_symop_operation_xyz
'x, y, z'
'-x, -y, -z'

loop_
_atom_site_label
_atom_site_type_symbol
_atom_site_fract_x
_atom_site_fract_y
_atom_site_fract_z
_atom_site_U_iso_or_equiv
_atom_site_adp_type
_atom_site_occupancy
_atom_site_site_symmetry_order
_atom_site_calc_flag
_atom_site_refinement_flags_posn
_atom_site_refinement_flags_adp
_atom_site_refinement_flags_occupancy
_atom_site_disorder_assembly
_atom_site_disorder_group
C2 C 0.12838(17) 0.42211(15) 0.10020(9) 0.0234(3) Uani 1 1 d . . . . .
C1 C 0.02611(17) 0.29139(15) -0.06786(10) 0.0239(3) Uani 1 1 d . . . . .
C3 C 0.22050(16) 0.24789(14) 0.13449(9) 0.0213(3) Uani 1 1 d . . . . .
C4 C 0.26120(19) 0.31410(18) 0.21576(11) 0.0317(4) Uani 1 1 d . . . . .
H4 H 0.2473 0.3837 0.2288 0.038 Uiso 1 1 calc R U . . .
C5 C 0.3218(2) 0.2811(2) 0.27850(12) 0.0410(5) Uani 1 1 d . . . . .
H5 H 0.3483 0.3274 0.3338 0.049 Uiso 1 1 calc R U . . .
C6 C 0.3433(3) 0.1806(2) 0.26021(13) 0.0480(6) Uani 1 1 d . . . . .
H6 H 0.3862 0.1585 0.3028 0.058 Uiso 1 1 calc R U . . .
C7 C 0.3026(2) 0.1124(2) 0.18030(13) 0.0380(4) Uani 1 1 d . . . . .
H7 H 0.3163 0.0427 0.1678 0.046 Uiso 1 1 calc R U . . .
C8 C 0.24110(17) 0.14570(15) 0.11766(10) 0.0248(3) Uani 1 1 d . . . . .
C9 C 0.19370(16) 0.07814(14) 0.03115(10) 0.0237(3) Uani 1 1 d . . . . .
C10 C 0.20511(19) -0.02587(16) 0.00112(12) 0.0317(4) Uani 1 1 d . . . . .
H10 H 0.2451 -0.0582 0.0377 0.038 Uiso 1 1 calc R U . . .
C11 C 0.1582(2) -0.08206(17) -0.08189(14) 0.0366(4) Uani 1 1 d . . . . .
H11 H 0.1655 -0.1532 -0.1028 0.044 Uiso 1 1 calc R U . . .
C12 C 0.1006(2) -0.03378(17) -0.13425(12) 0.0356(4) Uani 1 1 d . . . . .
H12 H 0.0681 -0.0714 -0.1916 0.043 Uiso 1 1 calc R U . . .
C13 C 0.09044(19) 0.06955(16) -0.10282(12) 0.0308(4) Uani 1 1 d . . . . .
H13 H 0.0515 0.1028 -0.1392 0.037 Uiso 1 1 calc R U . . .
C14 C -0.4071(11) 0.1352(11) -0.2943(10) 0.0197(16) Uani 0.47(6) 1 d . . P A 1
C15 C -0.4525(14) 0.1810(13) -0.2341(10) 0.0339(19) Uani 0.47(6) 1 d . . P A 1
H15 H -0.4043 0.2643 -0.2059 0.041 Uiso 0.47(6) 1 calc R U P A 1
C16 C -0.5687(12) 0.1072(14) -0.2133(8) 0.0331(17) Uani 0.47(6) 1 d . . P A 1
H16 H -0.6005 0.1409 -0.1727 0.040 Uiso 0.47(6) 1 calc R U P A 1
C17 C -0.6355(10) -0.0128(11) -0.2516(8) 0.0328(18) Uani 0.47(6) 1 d . . P A 1
H17 H -0.7134 -0.0631 -0.2368 0.039 Uiso 0.47(6) 1 calc R U P A 1
C18 C -0.5921(11) -0.0622(11) -0.3113(8) 0.0300(17) Uani 0.47(6) 1 d . . P A 1
H18 H -0.6389 -0.1463 -0.3376 0.036 Uiso 0.47(6) 1 calc R U P A 1
C19 C -0.4777(10) 0.0133(8) -0.3332(8) 0.0203(16) Uani 0.47(6) 1 d . . P A 1
H19 H -0.4482 -0.0200 -0.3755 0.024 Uiso 0.47(6) 1 calc R U P A 1
C14A C -0.4048(10) 0.1456(12) -0.2841(10) 0.023(2) Uani 0.53(6) 1 d G . P A 2
C15A C -0.4473(10) 0.2030(17) -0.2266(8) 0.029(2) Uani 0.53(6) 1 d G . P A 2
H15A H -0.3947 0.2868 -0.2006 0.035 Uiso 0.53(6) 1 calc R U P A 2
C16A C -0.5666(10) 0.138(2) -0.2070(7) 0.046(3) Uani 0.53(6) 1 d G . P A 2
H16A H -0.5957 0.1771 -0.1676 0.056 Uiso 0.53(6) 1 calc R U P A 2
C17A C -0.6435(10) 0.015(2) -0.2449(8) 0.051(3) Uani 0.53(6) 1 d G . P A 2
H17A H -0.7251 -0.0294 -0.2315 0.062 Uiso 0.53(6) 1 calc R U P A 2
C18A C -0.6010(12) -0.0422(17) -0.3024(10) 0.046(3) Uani 0.53(6) 1 d G . P A 2
H18A H -0.6535 -0.1260 -0.3283 0.055 Uiso 0.53(6) 1 calc R U P A 2
C19A C -0.4816(12) 0.0230(12) -0.3220(11) 0.037(3) Uani 0.53(6) 1 d G . P A 2
H19A H -0.4526 -0.0163 -0.3613 0.044 Uiso 0.53(6) 1 calc R U P A 2
C20 C -0.21252(16) 0.13099(14) -0.37271(11) 0.0248(3) Uani 1 1 d . . . . .
C21 C -0.1531(3) 0.0778(2) -0.32520(16) 0.0503(6) Uani 1 1 d . . . . .
H21 H -0.1377 0.0984 -0.2670 0.060 Uiso 1 1 calc R U . . .
C22 C -0.1161(3) -0.0061(3) -0.3633(2) 0.0706(9) Uani 1 1 d . . . . .
H22 H -0.0764 -0.0429 -0.3307 0.085 Uiso 1 1 calc R U . . .
C23 C -0.1363(3) -0.0358(2) -0.4469(2) 0.0607(8) Uani 1 1 d . . . . .
H23 H -0.1084 -0.0913 -0.4720 0.073 Uiso 1 1 calc R U . . .
C24 C -0.1967(2) 0.01456(18) -0.49438(16) 0.0456(5) Uani 1 1 d . . . . .
H24 H -0.2125 -0.0072 -0.5526 0.055 Uiso 1 1 calc R U . . .
C25 C -0.23521(19) 0.09785(16) -0.45744(12) 0.0307(4) Uani 1 1 d . . . . .
H25 H -0.2775 0.1322 -0.4908 0.037 Uiso 1 1 calc R U . . .
C26 C -0.32599(15) 0.29532(13) -0.39520(9) 0.0188(3) Uani 1 1 d . . . . .
C27 C -0.44706(17) 0.22149(16) -0.45362(10) 0.0260(3) Uani 1 1 d . . . . .
H27 H -0.4954 0.1387 -0.4536 0.031 Uiso 1 1 calc R U . . .
C28 C -0.49684(19) 0.26869(18) -0.51158(11) 0.0335(4) Uani 1 1 d . . . . .
H28 H -0.5790 0.2179 -0.5512 0.040 Uiso 1 1 calc R U . . .
C29 C -0.4275(2) 0.38923(19) -0.51199(12) 0.0347(4) Uani 1 1 d . . . . .
H29 H -0.4616 0.4210 -0.5520 0.042 Uiso 1 1 calc R U . . .
C30 C -0.3088(2) 0.46305(17) -0.45405(12) 0.0349(4) Uani 1 1 d . . . . .
H30 H -0.2611 0.5459 -0.4541 0.042 Uiso 1 1 calc R U . . .
C31 C -0.25885(17) 0.41648(15) -0.39554(11) 0.0275(3) Uani 1 1 d . . . . .
H31 H -0.1777 0.4682 -0.3553 0.033 Uiso 1 1 calc R U . . .
C32 C 0.2084(3) 0.4301(2) -0.2748(2) 0.0278(14) Uani 0.562(5) 1 d G . P B 1
C33 C 0.1532(2) 0.3061(2) -0.2815(2) 0.0456(12) Uani 0.562(5) 1 d G . P B 1
H33 H 0.0714 0.2660 -0.2671 0.055 Uiso 0.562(5) 1 calc R U P B 1
C34 C 0.2177(3) 0.24075(18) -0.3093(3) 0.0623(17) Uani 0.562(5) 1 d G . P B 1
H34 H 0.1799 0.1560 -0.3139 0.075 Uiso 0.562(5) 1 calc R U P B 1
C35 C 0.3374(3) 0.2994(3) -0.3304(2) 0.0405(12) Uani 0.562(5) 1 d G . P B 1
H35 H 0.3815 0.2548 -0.3494 0.049 Uiso 0.562(5) 1 calc R U P B 1
C36 C 0.3926(3) 0.4235(3) -0.3237(2) 0.0486(13) Uani 0.562(5) 1 d G . P B 1
H36 H 0.4744 0.4636 -0.3381 0.058 Uiso 0.562(5) 1 calc R U P B 1
C37 C 0.3281(3) 0.4888(2) -0.2959(3) 0.0497(13) Uani 0.562(5) 1 d G . P B 1
H37 H 0.3658 0.5736 -0.2913 0.060 Uiso 0.562(5) 1 calc R U P B 1
C32A C 0.2058(4) 0.2845(5) -0.3745(3) 0.075(3) Uani 0.438(5) 1 d G U P B 2
H32A H 0.1585 0.2160 -0.4202 0.091 Uiso 0.438(5) 1 calc R U P B 2
C33A C 0.1397(3) 0.3440(4) -0.3405(3) 0.058(2) Uani 0.438(5) 1 d G U P B 2
H33A H 0.0473 0.3161 -0.3631 0.070 Uiso 0.438(5) 1 calc R U P B 2
C34A C 0.2089(4) 0.4442(4) -0.2736(2) 0.0221(15) Uani 0.438(5) 1 d G U P B 2
C37A C 0.3441(4) 0.4849(4) -0.2407(3) 0.060(2) Uani 0.438(5) 1 d G U P B 2
H37A H 0.3914 0.5534 -0.1949 0.072 Uiso 0.438(5) 1 calc R U P B 2
C36A C 0.4102(3) 0.4254(5) -0.2746(3) 0.068(2) Uani 0.438(5) 1 d G U P B 2
H36A H 0.5026 0.4533 -0.2520 0.081 Uiso 0.438(5) 1 calc R U P B 2
C35A C 0.3410(4) 0.3252(4) -0.3415(3) 0.0485(19) Uani 0.438(5) 1 d G U P B 2
H35A H 0.3862 0.2846 -0.3647 0.058 Uiso 0.438(5) 1 calc R U P B 2
C38 C 0.09506(16) 0.59869(14) -0.30756(10) 0.0233(3) Uani 1 1 d . . . . .
C39 C 0.1251(2) 0.5884(2) -0.38374(12) 0.0359(4) Uani 1 1 d . . . . .
H39 H 0.1653 0.5381 -0.3986 0.043 Uiso 1 1 calc R U . . .
C40 C 0.0966(2) 0.6517(2) -0.43845(13) 0.0429(5) Uani 1 1 d . . . . .
H40 H 0.1181 0.6445 -0.4902 0.052 Uiso 1 1 calc R U . . .
C41 C 0.0377(2) 0.72392(18) -0.41820(12) 0.0384(4) Uani 1 1 d . . . . .
H41 H 0.0178 0.7661 -0.4559 0.046 Uiso 1 1 calc R U . . .
C42 C 0.0073(2) 0.73525(16) -0.34214(12) 0.0347(4) Uani 1 1 d . . . . .
H42 H -0.0331 0.7856 -0.3278 0.042 Uiso 1 1 calc R U . . .
C43 C 0.03585(19) 0.67317(15) -0.28722(11) 0.0286(3) Uani 1 1 d . . . . .
H43 H 0.0150 0.6814 -0.2353 0.034 Uiso 1 1 calc R U . . .
C44 C 0.22925(16) 0.62955(14) -0.14434(10) 0.0242(3) Uani 1 1 d . . . . .
C45 C 0.33668(18) 0.73242(16) -0.15136(12) 0.0306(4) Uani 1 1 d . . . . .
H45 H 0.3509 0.7413 -0.2041 0.037 Uiso 1 1 calc R U . . .
C46 C 0.4226(2) 0.82164(17) -0.08120(13) 0.0378(4) Uani 1 1 d . . . . .
H46 H 0.4958 0.8913 -0.0861 0.045 Uiso 1 1 calc R U . . .
C47 C 0.4023(2) 0.80989(18) -0.00451(13) 0.0401(5) Uani 1 1 d . . . . .
H47 H 0.4620 0.8711 0.0432 0.048 Uiso 1 1 calc R U . . .
C48 C 0.2952(2) 0.70921(18) 0.00326(12) 0.0385(4) Uani 1 1 d . . . . .
H48 H 0.2809 0.7018 0.0562 0.046 Uiso 1 1 calc R U . . .
C49 C 0.20832(18) 0.61864(16) -0.06667(10) 0.0303(4) Uani 1 1 d . . . . .
H49 H 0.1349 0.5495 -0.0614 0.036 Uiso 1 1 calc R U . . .
N2 N 0.13227(15) 0.50564(13) 0.14248(9) 0.0260(3) Uani 1 1 d . . . . .
N1 N -0.02991(15) 0.30193(13) -0.12686(8) 0.0264(3) Uani 1 1 d . . . . .
N3 N 0.13518(15) 0.12517(13) -0.02043(9) 0.0264(3) Uani 1 1 d . . . . .
Cu1 Cu -0.08511(2) 0.38024(2) -0.21083(2) 0.01803(3) Uani 1 1 d . . . . .
Pt1 Pt 0.12472(2) 0.27700(2) 0.03486(2) 0.02007(2) Uani 1 1 d . . . . .
P1 P -0.25507(4) 0.24053(3) -0.31603(2) 0.01769(7) Uani 1 1 d . . . . .
P2 P 0.11241(4) 0.50929(4) -0.23480(2) 0.02046(7) Uani 1 1 d . . . . .

loop_
_atom_site_aniso_label
_atom_site_aniso_U_11
_atom_site_aniso_U_22
_atom_site_aniso_U_33
_atom_site_aniso_U_23
_atom_site_aniso_U_13
_atom_site_aniso_U_12
C2 0.0271(8) 0.0268(7) 0.0183(6) 0.0057(6) 0.0036(6) 0.0148(6)
C1 0.0318(8) 0.0231(7) 0.0194(6) 0.0043(5) 0.0047(6) 0.0159(6)
C3 0.0208(7) 0.0254(7) 0.0194(6) 0.0080(5) 0.0027(5) 0.0120(6)
C4 0.0332(9) 0.0355(9) 0.0270(8) 0.0053(7) 0.0002(7) 0.0194(8)
C5 0.0484(12) 0.0512(12) 0.0254(9) 0.0075(8) -0.0013(8) 0.0289(10)
C6 0.0659(15) 0.0621(14) 0.0319(10) 0.0173(10) 0.0016(10) 0.0455(13)
C7 0.0484(12) 0.0441(11) 0.0358(10) 0.0160(8) 0.0079(9) 0.0331(10)
C8 0.0247(7) 0.0283(8) 0.0267(7) 0.0113(6) 0.0064(6) 0.0155(6)
C9 0.0226(7) 0.0210(7) 0.0293(8) 0.0068(6) 0.0075(6) 0.0111(6)
C10 0.0313(9) 0.0252(8) 0.0417(10) 0.0067(7) 0.0078(7) 0.0169(7)
C11 0.0351(10) 0.0240(8) 0.0480(11) -0.0023(8) 0.0071(8) 0.0159(7)
C12 0.0364(10) 0.0316(9) 0.0332(9) -0.0059(7) 0.0037(8) 0.0169(8)
C13 0.0313(9) 0.0281(8) 0.0307(8) -0.0004(7) 0.0029(7) 0.0158(7)
C14 0.021(3) 0.028(3) 0.011(3) 0.006(2) 0.004(2) 0.012(3)
C15 0.039(4) 0.026(3) 0.026(4) -0.002(2) 0.001(3) 0.010(2)
C16 0.037(3) 0.043(4) 0.027(3) 0.010(3) 0.015(2) 0.022(3)
C17 0.024(3) 0.038(3) 0.037(3) 0.018(3) 0.009(2) 0.012(2)
C18 0.028(3) 0.025(2) 0.031(3) 0.010(2) 0.005(2) 0.006(2)
C19 0.020(3) 0.014(3) 0.019(2) 0.0042(16) 0.0023(18) 0.001(2)
C14A 0.021(3) 0.025(3) 0.014(3) 0.003(2) -0.0020(18) 0.004(2)
C15A 0.023(3) 0.042(4) 0.016(2) 0.000(3) 0.0096(19) 0.010(3)
C16A 0.035(3) 0.063(7) 0.036(3) 0.007(4) 0.017(2) 0.017(4)
C17A 0.031(3) 0.073(8) 0.050(4) 0.029(5) 0.022(3) 0.016(4)
C18A 0.030(3) 0.034(4) 0.059(6) 0.021(4) 0.004(3) -0.001(3)
C19A 0.035(4) 0.041(4) 0.031(4) 0.011(3) 0.008(3) 0.014(3)
C20 0.0225(7) 0.0182(6) 0.0312(8) 0.0022(6) 0.0042(6) 0.0092(6)
C21 0.0641(15) 0.0483(13) 0.0508(13) 0.0093(10) 0.0020(11) 0.0424(12)
C22 0.079(2) 0.0585(16) 0.098(2) 0.0168(16) 0.0130(18) 0.0577(17)
C23 0.0535(15) 0.0312(11) 0.104(2) 0.0021(12) 0.0329(15) 0.0260(11)
C24 0.0445(12) 0.0291(9) 0.0589(14) -0.0051(9) 0.0267(11) 0.0134(9)
C25 0.0315(9) 0.0243(8) 0.0339(9) 0.0003(7) 0.0128(7) 0.0113(7)
C26 0.0192(6) 0.0214(6) 0.0150(6) 0.0027(5) 0.0021(5) 0.0099(5)
C27 0.0232(7) 0.0258(7) 0.0217(7) 0.0026(6) -0.0014(6) 0.0080(6)
C28 0.0303(9) 0.0389(10) 0.0235(8) 0.0041(7) -0.0060(7) 0.0143(8)
C29 0.0380(10) 0.0416(10) 0.0280(8) 0.0129(8) 0.0000(7) 0.0229(9)
C30 0.0355(10) 0.0282(8) 0.0386(10) 0.0137(7) 0.0001(8) 0.0136(8)
C31 0.0248(8) 0.0226(7) 0.0292(8) 0.0063(6) -0.0028(6) 0.0086(6)
C32 0.024(3) 0.032(2) 0.031(3) 0.0071(19) 0.010(2) 0.014(2)
C33 0.039(2) 0.0242(16) 0.073(3) 0.0012(17) 0.027(2) 0.0131(15)
C34 0.048(2) 0.0292(19) 0.111(5) 0.002(2) 0.038(3) 0.0187(18)
C35 0.040(3) 0.040(2) 0.052(3) 0.010(2) 0.019(2) 0.0270(19)
C36 0.038(2) 0.047(2) 0.084(4) 0.030(3) 0.038(2) 0.029(2)
C37 0.037(2) 0.0314(18) 0.096(4) 0.026(2) 0.037(3) 0.0189(17)
C32A 0.066(4) 0.078(4) 0.068(4) -0.035(3) 0.009(3) 0.040(3)
C33A 0.037(3) 0.059(3) 0.060(4) -0.030(3) 0.006(2) 0.022(2)
C34A 0.029(4) 0.018(2) 0.019(3) 0.0035(19) 0.003(3) 0.013(2)
C37A 0.040(3) 0.052(3) 0.075(4) -0.022(3) -0.012(3) 0.031(3)
C36A 0.048(3) 0.067(4) 0.088(5) -0.007(4) 0.002(3) 0.039(3)
C35A 0.053(4) 0.060(4) 0.050(4) 0.009(3) 0.025(3) 0.039(3)
C38 0.0214(7) 0.0221(7) 0.0212(7) 0.0059(5) 0.0036(5) 0.0053(6)
C39 0.0426(11) 0.0453(11) 0.0308(9) 0.0182(8) 0.0165(8) 0.0247(9)
C40 0.0545(13) 0.0513(12) 0.0301(9) 0.0216(9) 0.0168(9) 0.0244(11)
C41 0.0448(11) 0.0316(9) 0.0327(9) 0.0155(8) 0.0017(8) 0.0118(8)
C42 0.0411(10) 0.0240(8) 0.0346(9) 0.0062(7) 0.0017(8) 0.0140(8)
C43 0.0362(9) 0.0220(7) 0.0231(7) 0.0035(6) 0.0042(7) 0.0110(7)
C44 0.0222(7) 0.0215(7) 0.0226(7) 0.0026(6) -0.0002(6) 0.0072(6)
C45 0.0243(8) 0.0265(8) 0.0315(9) 0.0043(7) 0.0036(7) 0.0049(7)
C46 0.0271(9) 0.0255(8) 0.0435(11) 0.0016(8) -0.0008(8) 0.0018(7)
C47 0.0371(10) 0.0312(9) 0.0325(9) -0.0049(7) -0.0097(8) 0.0085(8)
C48 0.0421(11) 0.0362(10) 0.0226(8) 0.0010(7) -0.0047(7) 0.0110(9)
C49 0.0302(8) 0.0278(8) 0.0222(7) 0.0041(6) -0.0015(6) 0.0069(7)
N2 0.0302(7) 0.0278(7) 0.0220(6) 0.0038(5) 0.0043(5) 0.0166(6)
N1 0.0329(7) 0.0273(7) 0.0200(6) 0.0065(5) 0.0022(5) 0.0160(6)
N3 0.0255(7) 0.0263(7) 0.0273(7) 0.0032(5) 0.0057(5) 0.0131(6)
Cu1 0.01971(8) 0.01754(8) 0.01453(7) 0.00270(6) 0.00076(6) 0.00800(7)
Pt1 0.02443(3) 0.02147(3) 0.01619(3) 0.00323(2) 0.00198(2) 0.01377(2)
P1 0.01741(16) 0.01714(16) 0.01586(15) 0.00240(12) 0.00087(13) 0.00714(13)
P2 0.01952(17) 0.01974(17) 0.01832(16) 0.00370(13) 0.00288(13) 0.00643(14)

loop_
_atom_type_symbol
_atom_type_description
_atom_type_scat_dispersion_real
_atom_type_scat_dispersion_imag
_atom_type_scat_source
C C 0.0033 0.0016 'International Tables Vol C Tables 4.2.6.8 and 6.1.1.4'
H H 0.0000 0.0000 'International Tables Vol C Tables 4.2.6.8 and 6.1.1.4'
N N 0.0061 0.0033 'International Tables Vol C Tables 4.2.6.8 and 6.1.1.4'
Cu Cu 0.3201 1.2651 'International Tables Vol C Tables 4.2.6.8 and 6.1.1.4'
Pt Pt -1.7033 8.3905 'International Tables Vol C Tables 4.2.6.8 and 6.1.1.4'
P P 0.1023 0.0942 'International Tables Vol C Tables 4.2.6.8 and 6.1.1.4'

loop_
_geom_angle_atom_site_label_1
_geom_angle_atom_site_label_2
_geom_angle_atom_site_label_3
_geom_angle
_geom_angle_site_symmetry_1
_geom_angle_site_symmetry_3
N2 C2 Pt1 176.28(14) . .
N1 C1 Pt1 178.79(14) . .
C4 C3 C8 117.75(14) . .
C4 C3 Pt1 127.70(12) . .
C8 C3 Pt1 114.48(11) . .
C3 C4 C5 121.54(18) . .
C3 C4 H4 119.2 . .
C5 C4 H4 119.2 . .
C6 C5 C4 119.73(19) . .
C6 C5 H5 120.1 . .
C4 C5 H5 120.1 . .
C7 C6 C5 119.98(18) . .
C7 C6 H6 120.0 . .
C5 C6 H6 120.0 . .
C6 C7 C8 120.00(18) . .
C6 C7 H7 120.0 . .
C8 C7 H7 120.0 . .
C3 C8 C7 120.98(16) . .
C3 C8 C9 115.29(14) . .
C7 C8 C9 123.73(16) . .
N3 C9 C10 120.85(16) . .
N3 C9 C8 114.59(14) . .
C10 C9 C8 124.56(15) . .
C11 C10 C9 119.93(17) . .
C11 C10 H10 120.0 . .
C9 C10 H10 120.0 . .
C10 C11 C12 119.30(17) . .
C10 C11 H11 120.4 . .
C12 C11 H11 120.4 . .
C11 C12 C13 119.59(18) . .
C11 C12 H12 120.2 . .
C13 C12 H12 120.2 . .
N3 C13 C12 121.58(18) . .
N3 C13 H13 119.2 . .
C12 C13 H13 119.2 . .
C15 C14 C19 118.2(6) . .
C15 C14 P1 117.1(8) . .
C19 C14 P1 124.7(8) . .
C14 C15 C16 121.3(7) . .
C14 C15 H15 119.4 . .
C16 C15 H15 119.4 . .
C17 C16 C15 119.5(7) . .
C17 C16 H16 120.2 . .
C15 C16 H16 120.2 . .
C16 C17 C18 120.9(6) . .
C16 C17 H17 119.6 . .
C18 C17 H17 119.6 . .
C17 C18 C19 119.1(7) . .
C17 C18 H18 120.5 . .
C19 C18 H18 120.5 . .
C14 C19 C18 121.0(7) . .
C14 C19 H19 119.5 . .
C18 C19 H19 119.5 . .
C15A C14A C19A 120.0 . .
C15A C14A P1 117.9(5) . .
C19A C14A P1 121.8(5) . .
C14A C15A C16A 120.0 . .
C14A C15A H15A 120.0 . .
C16A C15A H15A 120.0 . .
C15A C16A C17A 120.0 . .
C15A C16A H16A 120.0 . .
C17A C16A H16A 120.0 . .
C18A C17A C16A 120.0 . .
C18A C17A H17A 120.0 . .
C16A C17A H17A 120.0 . .
C17A C18A C19A 120.0 . .
C17A C18A H18A 120.0 . .
C19A C18A H18A 120.0 . .
C18A C19A C14A 120.0 . .
C18A C19A H19A 120.0 . .
C14A C19A H19A 120.0 . .
C25 C20 C21 118.68(18) . .
C25 C20 P1 125.42(13) . .
C21 C20 P1 115.90(15) . .
C20 C21 C22 119.8(2) . .
C20 C21 H21 120.1 . .
C22 C21 H21 120.1 . .
C23 C22 C21 120.9(2) . .
C23 C22 H22 119.5 . .
C21 C22 H22 119.5 . .
C22 C23 C24 119.8(2) . .
C22 C23 H23 120.1 . .
C24 C23 H23 120.1 . .
C23 C24 C25 120.1(2) . .
C23 C24 H24 120.0 . .
C25 C24 H24 120.0 . .
C20 C25 C24 120.7(2) . .
C20 C25 H25 119.6 . .
C24 C25 H25 119.6 . .
C31 C26 C27 118.63(14) . .
C31 C26 P1 118.47(11) . .
C27 C26 P1 122.86(12) . .
C28 C27 C26 120.25(16) . .
C28 C27 H27 119.9 . .
C26 C27 H27 119.9 . .
C29 C28 C27 120.41(16) . .
C29 C28 H28 119.8 . .
C27 C28 H28 119.8 . .
C30 C29 C28 119.75(16) . .
C30 C29 H29 120.1 . .
C28 C29 H29 120.1 . .
C29 C30 C31 120.11(17) . .
C29 C30 H30 119.9 . .
C31 C30 H30 119.9 . .
C26 C31 C30 120.83(16) . .
C26 C31 H31 119.6 . .
C30 C31 H31 119.6 . .
C33 C32 C37 120.0 . .
C33 C32 P2 116.01(14) . .
C37 C32 P2 123.99(14) . .
C34 C33 C32 120.0 . .
C34 C33 H33 120.0 . .
C32 C33 H33 120.0 . .
C35 C34 C33 120.0 . .
C35 C34 H34 120.0 . .
C33 C34 H34 120.0 . .
C34 C35 C36 120.0 . .
C34 C35 H35 120.0 . .
C36 C35 H35 120.0 . .
C37 C36 C35 120.0 . .
C37 C36 H36 120.0 . .
C35 C36 H36 120.0 . .
C36 C37 C32 120.0 . .
C36 C37 H37 120.0 . .
C32 C37 H37 120.0 . .
C33A C32A C35A 120.0 . .
C33A C32A H32A 120.0 . .
C35A C32A H32A 120.0 . .
C34A C33A C32A 120.0 . .
C34A C33A H33A 120.0 . .
C32A C33A H33A 120.0 . .
C33A C34A C37A 120.0 . .
C33A C34A P2 115.5(2) . .
C37A C34A P2 124.5(2) . .
C36A C37A C34A 120.0 . .
C36A C37A H37A 120.0 . .
C34A C37A H37A 120.0 . .
C35A C36A C37A 120.0 . .
C35A C36A H36A 120.0 . .
C37A C36A H36A 120.0 . .
C36A C35A C32A 120.0 . .
C36A C35A H35A 120.0 . .
C32A C35A H35A 120.0 . .
C39 C38 C43 118.69(16) . .
C39 C38 P2 124.42(14) . .
C43 C38 P2 116.60(12) . .
C38 C39 C40 120.33(19) . .
C38 C39 H39 119.8 . .
C40 C39 H39 119.8 . .
C41 C40 C39 120.58(19) . .
C41 C40 H40 119.7 . .
C39 C40 H40 119.7 . .
C40 C41 C42 119.72(18) . .
C40 C41 H41 120.1 . .
C42 C41 H41 120.1 . .
C43 C42 C41 120.12(19) . .
C43 C42 H42 119.9 . .
C41 C42 H42 119.9 . .
C42 C43 C38 120.55(17) . .
C42 C43 H43 119.7 . .
C38 C43 H43 119.7 . .
C49 C44 C45 119.43(15) . .
C49 C44 P2 118.77(13) . .
C45 C44 P2 121.79(13) . .
C46 C45 C44 119.91(18) . .
C46 C45 H45 120.0 . .
C44 C45 H45 120.0 . .
C47 C46 C45 120.46(18) . .
C47 C46 H46 119.8 . .
C45 C46 H46 119.8 . .
C46 C47 C48 120.24(17) . .
C46 C47 H47 119.9 . .
C48 C47 H47 119.9 . .
C47 C48 C49 119.93(19) . .
C47 C48 H48 120.0 . .
C49 C48 H48 120.0 . .
C44 C49 C48 120.02(17) . .
C44 C49 H49 120.0 . .
C48 C49 H49 120.0 . .
C2 N2 Cu1 164.04(15) . 2_565
C1 N1 Cu1 160.36(14) . .
C9 N3 C13 118.74(15) . .
C9 N3 Pt1 115.41(11) . .
C13 N3 Pt1 125.85(12) . .
N2 Cu1 N1 101.77(6) 2_565 .
N2 Cu1 P1 114.14(4) 2_565 .
N1 Cu1 P1 111.21(4) . .
N2 Cu1 P2 102.61(5) 2_565 .
N1 Cu1 P2 104.26(5) . .
P1 Cu1 P2 120.726(16) . .
C2 Pt1 C1 91.84(6) . .
C2 Pt1 C3 92.73(6) . .
C1 Pt1 C3 175.23(6) . .
C2 Pt1 N3 172.90(6) . .
C1 Pt1 N3 95.24(6) . .
C3 Pt1 N3 80.20(6) . .
C14 P1 C26 100.1(5) . .
C14 P1 C20 99.1(4) . .
C26 P1 C20 104.79(7) . .
C26 P1 C14A 101.6(5) . .
C20 P1 C14A 104.1(5) . .
C14 P1 Cu1 119.5(5) . .
C26 P1 Cu1 117.55(5) . .
C20 P1 Cu1 113.11(5) . .
C14A P1 Cu1 114.1(5) . .
C34A P2 C44 104.20(13) . .
C34A P2 C38 103.37(16) . .
C44 P2 C38 100.96(7) . .
C44 P2 C32 105.80(11) . .
C38 P2 C32 106.17(11) . .
C34A P2 Cu1 117.38(15) . .
C44 P2 Cu1 114.33(6) . .
C38 P2 Cu1 114.64(5) . .
C32 P2 Cu1 113.72(8) . .

loop_
_geom_bond_atom_site_label_1
_geom_bond_atom_site_label_2
_geom_bond_distance
_geom_bond_site_symmetry_2
C2 N2 1.154(2) .
C2 Pt1 1.9590(16) .
C1 N1 1.157(2) .
C1 Pt1 1.9963(16) .
C3 C4 1.388(2) .
C3 C8 1.393(2) .
C3 Pt1 2.0320(14) .
C4 C5 1.389(3) .
C4 H4 0.9500 .
C5 C6 1.381(3) .
C5 H5 0.9500 .
C6 C7 1.376(3) .
C6 H6 0.9500 .
C7 C8 1.394(2) .
C7 H7 0.9500 .
C8 C9 1.464(2) .
C9 N3 1.366(2) .
C9 C10 1.391(2) .
C10 C11 1.380(3) .
C10 H10 0.9500 .
C11 C12 1.380(3) .
C11 H11 0.9500 .
C12 C13 1.381(2) .
C12 H12 0.9500 .
C13 N3 1.369(2) .
C13 H13 0.9500 .
C14 C15 1.370(9) .
C14 C19 1.382(8) .
C14 P1 1.824(9) .
C15 C16 1.401(9) .
C15 H15 0.9500 .
C16 C17 1.358(11) .
C16 H16 0.9500 .
C17 C18 1.371(11) .
C17 H17 0.9500 .
C18 C19 1.403(7) .
C18 H18 0.9500 .
C19 H19 0.9500 .
C14A C15A 1.3900 .
C14A C19A 1.3900 .
C14A P1 1.850(7) .
C15A C16A 1.3900 .
C15A H15A 0.9500 .
C16A C17A 1.3900 .
C16A H16A 0.9500 .
C17A C18A 1.3900 .
C17A H17A 0.9500 .
C18A C19A 1.3900 .
C18A H18A 0.9500 .
C19A H19A 0.9500 .
C20 C25 1.384(3) .
C20 C21 1.389(3) .
C20 P1 1.8290(16) .
C21 C22 1.396(3) .
C21 H21 0.9500 .
C22 C23 1.366(5) .
C22 H22 0.9500 .
C23 C24 1.368(4) .
C23 H23 0.9500 .
C24 C25 1.395(3) .
C24 H24 0.9500 .
C25 H25 0.9500 .
C26 C31 1.388(2) .
C26 C27 1.399(2) .
C26 P1 1.8283(15) .
C27 C28 1.388(2) .
C27 H27 0.9500 .
C28 C29 1.384(3) .
C28 H28 0.9500 .
C29 C30 1.379(3) .
C29 H29 0.9500 .
C30 C31 1.391(2) .
C30 H30 0.9500 .
C31 H31 0.9500 .
C32 C33 1.3900 .
C32 C37 1.3900 .
C32 P2 1.8926(19) .
C33 C34 1.3900 .
C33 H33 0.9500 .
C34 C35 1.3900 .
C34 H34 0.9500 .
C35 C36 1.3900 .
C35 H35 0.9500 .
C36 C37 1.3900 .
C36 H36 0.9500 .
C37 H37 0.9500 .
C32A C33A 1.3900 .
C32A C35A 1.3900 .
C32A H32A 0.9500 .
C33A C34A 1.3900 .
C33A H33A 0.9500 .
C34A C37A 1.3900 .
C34A P2 1.769(3) .
C37A C36A 1.3900 .
C37A H37A 0.9500 .
C36A C35A 1.3900 .
C36A H36A 0.9500 .
C35A H35A 0.9500 .
C38 C39 1.391(2) .
C38 C43 1.397(2) .
C38 P2 1.8340(16) .
C39 C40 1.397(3) .
C39 H39 0.9500 .
C40 C41 1.370(3) .
C40 H40 0.9500 .
C41 C42 1.391(3) .
C41 H41 0.9500 .
C42 C43 1.387(2) .
C42 H42 0.9500 .
C43 H43 0.9500 .
C44 C49 1.395(2) .
C44 C45 1.397(2) .
C44 P2 1.8315(16) .
C45 C46 1.388(3) .
C45 H45 0.9500 .
C46 C47 1.378(3) .
C46 H46 0.9500 .
C47 C48 1.385(3) .
C47 H47 0.9500 .
C48 C49 1.395(2) .
C48 H48 0.9500 .
C49 H49 0.9500 .
N2 Cu1 2.0030(14) 2_565
N1 Cu1 2.0161(14) .
N3 Pt1 2.0473(14) .
Cu1 N2 2.0030(14) 2_565
Cu1 P1 2.2581(4) .
Cu1 P2 2.3044(4) .
